data_4319288
loop_
_publ_author_name
'Maarten B. Dinger'
'Michael J. Scott'

_publ_contact_author_address
;
P.O. Box 117200
University of Florida
Gainesville FL, 32611
;
_publ_contact_author_name 'Maarten B. Dinger and Michael J. Scott'
_publ_section_title
;
 Synthesis, Characterization, and Reactivity of Multinuclear Zinc(II)
 Alkyl Derivatives of Linked Phenoxides
;
_journal_name_full 'Inorganic Chemistry'
_journal_page_first 1029
_journal_page_last 1036
_journal_paper_doi 10.1021/ic000682r
_journal_volume 40
_journal_year 2001
_chemical_formula_sum 'C99.33 H155.33 O7.33 Zn5'
_chemical_formula_weight 1793.76
_chemical_name_systematic
; 
 ? 
;
_space_group_IT_number 60
_symmetry_cell_setting orthorhombic
_symmetry_space_group_name_Hall '-P 2n 2ab'
_symmetry_space_group_name_H-M 'P b c n'
_atom_sites_solution_hydrogens geom
_atom_sites_solution_primary direct
_atom_sites_solution_secondary difmap
_audit_creation_method SHELXL-97
_cell_angle_alpha 90.00
_cell_angle_beta 90.00
_cell_angle_gamma 90.00
_cell_formula_units_Z 8
_cell_length_a 24.1665(11)
_cell_length_b 25.9408(11)
_cell_length_c 32.7380(15)
_cell_measurement_temperature 173(2)
_cell_volume 20523.4(16)
_computing_cell_refinement 'Bruker AXS SMART'
_computing_data_collection 'Bruker AXS SMART'
_computing_data_reduction 'Bruker AXS SMART'
_computing_structure_refinement 'SHELXL-97 (Sheldrick, 1997)'
_computing_structure_solution 'SHELXS-97 (Sheldrick, 1990)'
_diffrn_ambient_temperature 173(2)
_diffrn_measured_fraction_theta_full 0.999
_diffrn_measured_fraction_theta_max 0.999
_diffrn_radiation_monochromator graphite
_diffrn_radiation_source 'fine-focus sealed tube'
_diffrn_radiation_type MoK\a
_diffrn_radiation_wavelength 0.71073
_diffrn_reflns_av_R_equivalents 0.0568
_diffrn_reflns_av_sigmaI/netI 0.0497
_diffrn_reflns_limit_h_max 31
_diffrn_reflns_limit_h_min -31
_diffrn_reflns_limit_k_max 33
_diffrn_reflns_limit_k_min -23
_diffrn_reflns_limit_l_max 39
_diffrn_reflns_limit_l_min -42
_diffrn_reflns_number 126412
_diffrn_reflns_theta_full 27.50
_diffrn_reflns_theta_max 27.50
_diffrn_reflns_theta_min 1.15
_exptl_absorpt_coefficient_mu 1.200
_exptl_absorpt_correction_T_max 1.000000
_exptl_absorpt_correction_T_min 0.792161
_exptl_absorpt_correction_type SADABS
_exptl_crystal_colour rod
_exptl_crystal_density_diffrn 1.161
_exptl_crystal_density_method 'not measured'
_exptl_crystal_description colorless
_exptl_crystal_F_000 7680
_refine_diff_density_max 1.022
_refine_diff_density_min -0.645
_refine_diff_density_rms 0.075
_refine_ls_extinction_method none
_refine_ls_goodness_of_fit_ref 0.995
_refine_ls_hydrogen_treatment mixed
_refine_ls_matrix_type full
_refine_ls_number_parameters 1102
_refine_ls_number_reflns 23548
_refine_ls_number_restraints 14
_refine_ls_restrained_S_all 1.001
_refine_ls_R_factor_all 0.0732
_refine_ls_R_factor_gt 0.0395
_refine_ls_shift/su_max 0.679
_refine_ls_shift/su_mean 0.008
_refine_ls_structure_factor_coef Fsqd
_refine_ls_weighting_details 'calc w=1/[\s^2^(Fo^2^)+(0.0679P)^2^+0.0000P] where P=(Fo^2^+2Fc^2^)/3'
_refine_ls_weighting_scheme calc
_refine_ls_wR_factor_gt 0.1024
_refine_ls_wR_factor_ref 0.1171
_reflns_number_gt 15868
_reflns_number_total 23548
_reflns_threshold_expression >2sigma(I)
_cod_data_source_file ic000682r_4.cif
_cod_data_source_block 4.1.33Et2O
_cod_database_code 4319288

loop_
_symmetry_equiv_pos_as_xyz
'x, y, z'
'-x+1/2, -y+1/2, z+1/2'
'-x, y, -z+1/2'
'x+1/2, -y+1/2, -z'
'-x, -y, -z'
'x-1/2, y-1/2, -z-1/2'
'x, -y, z-1/2'
'-x-1/2, y-1/2, z'

loop_
_atom_site_label
_atom_site_type_symbol
_atom_site_fract_x
_atom_site_fract_y
_atom_site_fract_z
_atom_site_U_iso_or_equiv
_atom_site_adp_type
_atom_site_occupancy
_atom_site_symmetry_multiplicity
_atom_site_calc_flag
_atom_site_refinement_flags
_atom_site_disorder_assembly
_atom_site_disorder_group
Zn1 Zn 0.304076(12) 0.165949(11) 0.048465(9) 0.01973(7) Uani 1 1 d . . .
O1 O 0.28911(7) 0.09744(7) 0.07195(5) 0.0207(4) Uani 1 1 d . . .
C1 C 0.25703(10) 0.16866(9) 0.13334(8) 0.0208(5) Uani 1 1 d . . .
H1A H 0.2493 0.1667 0.1040 0.025 Uiso 1 1 calc R . .
Zn2 Zn 0.150253(12) 0.149282(12) 0.032895(9) 0.02430(8) Uani 1 1 d . . .
O2 O 0.16381(7) 0.13274(7) 0.09047(5) 0.0230(4) Uani 1 1 d . . .
C2 C 0.29696(10) 0.12390(10) 0.14170(8) 0.0215(5) Uani 1 1 d . . .
Zn3 Zn 0.393385(13) 0.149014(13) 0.124850(10) 0.02936(8) Uani 1 1 d . C .
O3 O 0.35255(7) 0.19776(7) 0.09148(5) 0.0209(4) Uani 1 1 d . . .
C3 C 0.30984(10) 0.08883(10) 0.10972(8) 0.0205(5) Uani 1 1 d . . .
Zn4 Zn 0.319883(14) 0.234922(13) -0.036132(11) 0.03090(9) Uani 1 1 d . . .
C4 C 0.34249(10) 0.04425(10) 0.11812(8) 0.0231(5) Uani 1 1 d . . .
O4 O 0.34767(7) 0.17843(6) -0.00236(5) 0.0213(4) Uani 1 1 d . . .
Zn5 Zn 0.203430(12) 0.063412(12) 0.080448(9) 0.02484(8) Uani 1 1 d . . .
C5 C 0.36324(11) 0.00894(10) 0.08350(9) 0.0277(6) Uani 1 1 d . . .
O5 O 0.18103(7) 0.07547(7) 0.02301(5) 0.0232(4) Uani 1 1 d . . .
O6 O 0.23220(7) 0.19441(7) 0.03198(5) 0.0216(4) Uani 1 1 d . . .
C6 C 0.40213(12) 0.04050(12) 0.05606(10) 0.0370(7) Uani 1 1 d . . .
H6A H 0.4327 0.0530 0.0720 0.056 Uiso 1 1 calc R . .
H6B H 0.3823 0.0691 0.0447 0.056 Uiso 1 1 calc R . .
H6C H 0.4158 0.0191 0.0344 0.056 Uiso 1 1 calc R . .
C7 C 0.31620(13) -0.01298(12) 0.05718(10) 0.0378(7) Uani 1 1 d . . .
H7A H 0.2920 -0.0333 0.0740 0.057 Uiso 1 1 calc R . .
H7B H 0.3315 -0.0342 0.0360 0.057 Uiso 1 1 calc R . .
H7C H 0.2957 0.0149 0.0451 0.057 Uiso 1 1 calc R . .
C8 C 0.39582(14) -0.03694(12) 0.10026(10) 0.0424(8) Uani 1 1 d . . .
H8A H 0.4269 -0.0247 0.1157 0.064 Uiso 1 1 calc R . .
H8B H 0.4088 -0.0578 0.0780 0.064 Uiso 1 1 calc R . .
H8C H 0.3723 -0.0572 0.1176 0.064 Uiso 1 1 calc R . .
C9 C 0.35684(11) 0.03529(11) 0.15873(9) 0.0280(6) Uani 1 1 d . . .
H9A H 0.3756 0.0049 0.1648 0.034 Uiso 1 1 calc R . .
C10 C 0.34492(12) 0.06886(11) 0.19094(9) 0.0299(6) Uani 1 1 d . . .
C11 C 0.36009(15) 0.05454(13) 0.23512(9) 0.0422(8) Uani 1 1 d . . .
C12 C 0.4186(2) 0.0324(3) 0.23737(15) 0.128(3) Uani 1 1 d . . .
H12A H 0.4287 0.0272 0.2654 0.193 Uiso 1 1 calc R . .
H12B H 0.4441 0.0561 0.2250 0.193 Uiso 1 1 calc R . .
H12C H 0.4199 0.0001 0.2231 0.193 Uiso 1 1 calc R . .
C13 C 0.3592(3) 0.10020(19) 0.26330(13) 0.103(2) Uani 1 1 d . . .
H13A H 0.3218 0.1123 0.2662 0.154 Uiso 1 1 calc R . .
H13B H 0.3817 0.1272 0.2521 0.154 Uiso 1 1 calc R . .
H13C H 0.3733 0.0903 0.2895 0.154 Uiso 1 1 calc R . .
C14 C 0.3200(3) 0.0144(3) 0.24956(14) 0.128(3) Uani 1 1 d . . .
H14A H 0.2829 0.0275 0.2473 0.192 Uiso 1 1 calc R . .
H14B H 0.3277 0.0060 0.2776 0.192 Uiso 1 1 calc R . .
H14C H 0.3236 -0.0160 0.2331 0.192 Uiso 1 1 calc R . .
C15 C 0.31695(11) 0.11391(11) 0.18142(8) 0.0275(6) Uani 1 1 d . . .
H15A H 0.3112 0.1383 0.2018 0.033 Uiso 1 1 calc R . .
C16 C 0.20103(10) 0.16059(10) 0.15394(8) 0.0228(5) Uani 1 1 d . . .
C17 C 0.15485(11) 0.14734(10) 0.13006(8) 0.0230(5) Uani 1 1 d . . .
C18 C 0.10150(11) 0.14681(11) 0.14814(9) 0.0283(6) Uani 1 1 d . . .
C19 C 0.04789(12) 0.14052(13) 0.12357(10) 0.0386(7) Uani 1 1 d . . .
C20 C 0.04810(13) 0.09158(15) 0.09788(11) 0.0502(9) Uani 1 1 d . . .
H20C H 0.0572 0.0626 0.1149 0.075 Uiso 1 1 calc R . .
H20D H 0.0751 0.0947 0.0765 0.075 Uiso 1 1 calc R . .
H20E H 0.0121 0.0865 0.0861 0.075 Uiso 1 1 calc R . .
C21 C -0.00368(13) 0.13675(17) 0.15136(11) 0.0566(10) Uani 1 1 d . . .
H21A H -0.0004 0.1072 0.1688 0.085 Uiso 1 1 calc R . .
H21B H -0.0362 0.1334 0.1348 0.085 Uiso 1 1 calc R . .
H21C H -0.0064 0.1673 0.1678 0.085 Uiso 1 1 calc R . .
C22 C 0.04003(15) 0.18831(15) 0.09660(11) 0.0547(10) Uani 1 1 d . . .
H22A H 0.0710 0.1917 0.0784 0.082 Uiso 1 1 calc R . .
H22B H 0.0375 0.2184 0.1135 0.082 Uiso 1 1 calc R . .
H22C H 0.0066 0.1847 0.0810 0.082 Uiso 1 1 calc R . .
C23 C 0.09886(12) 0.15394(11) 0.19030(9) 0.0339(7) Uani 1 1 d . . .
H23A H 0.0642 0.1533 0.2026 0.041 Uiso 1 1 calc R . .
C24 C 0.14470(12) 0.16198(11) 0.21521(9) 0.0328(7) Uani 1 1 d . . .
C25 C 0.13700(15) 0.16598(14) 0.26140(10) 0.0451(8) Uani 1 1 d . . .
C26 C 0.19222(19) 0.1730(2) 0.28337(11) 0.0921(19) Uani 1 1 d . . .
H26A H 0.2103 0.2034 0.2732 0.138 Uiso 1 1 calc R . .
H26B H 0.2153 0.1435 0.2785 0.138 Uiso 1 1 calc R . .
H26C H 0.1858 0.1766 0.3122 0.138 Uiso 1 1 calc R . .
C27 C 0.10988(17) 0.11649(14) 0.27712(11) 0.0551(10) Uani 1 1 d . . .
H27A H 0.1324 0.0874 0.2699 0.083 Uiso 1 1 calc R . .
H27B H 0.0739 0.1128 0.2650 0.083 Uiso 1 1 calc R . .
H27C H 0.1063 0.1183 0.3063 0.083 Uiso 1 1 calc R . .
C28 C 0.0996(2) 0.21207(16) 0.27180(12) 0.0741(14) Uani 1 1 d . . .
H28A H 0.1161 0.2432 0.2616 0.111 Uiso 1 1 calc R . .
H28B H 0.0955 0.2146 0.3009 0.111 Uiso 1 1 calc R . .
H28C H 0.0640 0.2073 0.2594 0.111 Uiso 1 1 calc R . .
C29 C 0.19532(12) 0.16648(11) 0.19606(8) 0.0288(6) Uani 1 1 d . . .
H29A H 0.2265 0.1737 0.2117 0.035 Uiso 1 1 calc R . .
C30 C 0.28234(10) 0.22225(10) 0.13962(8) 0.0218(5) Uani 1 1 d . . .
C31 C 0.33064(10) 0.23504(10) 0.11771(8) 0.0213(5) Uani 1 1 d . . .
C32 C 0.35516(11) 0.28429(10) 0.12113(8) 0.0246(6) Uani 1 1 d . . .
C33 C 0.40860(11) 0.29989(11) 0.09819(9) 0.0289(6) Uani 1 1 d . . .
C34 C 0.42577(14) 0.35520(12) 0.10800(11) 0.0433(8) Uani 1 1 d . . .
H34A H 0.3963 0.3783 0.1009 0.065 Uiso 1 1 calc R . .
H34B H 0.4583 0.3639 0.0926 0.065 Uiso 1 1 calc R . .
H34C H 0.4335 0.3581 0.1367 0.065 Uiso 1 1 calc R . .
C35 C 0.40031(12) 0.29632(12) 0.05164(9) 0.0341(7) Uani 1 1 d . . .
H35A H 0.3716 0.3197 0.0434 0.051 Uiso 1 1 calc R . .
H35B H 0.3900 0.2618 0.0444 0.051 Uiso 1 1 calc R . .
H35C H 0.4342 0.3052 0.0381 0.051 Uiso 1 1 calc R . .
C36 C 0.45668(12) 0.26463(12) 0.11132(10) 0.0371(7) Uani 1 1 d . . .
H36A H 0.4603 0.2654 0.1405 0.056 Uiso 1 1 calc R . .
H36B H 0.4904 0.2765 0.0990 0.056 Uiso 1 1 calc R . .
H36C H 0.4493 0.2300 0.1026 0.056 Uiso 1 1 calc R . .
C37 C 0.32836(12) 0.31970(11) 0.14644(8) 0.0285(6) Uani 1 1 d . . .
H37A H 0.3439 0.3523 0.1493 0.034 Uiso 1 1 calc R . .
C38 C 0.27991(12) 0.30905(11) 0.16754(8) 0.0288(6) Uani 1 1 d . . .
C39 C 0.25074(14) 0.35088(11) 0.19278(10) 0.0385(7) Uani 1 1 d . . .
C40 C 0.2204(2) 0.38588(18) 0.16356(14) 0.0862(16) Uani 1 1 d . . .
H40E H 0.2460 0.3992 0.1438 0.129 Uiso 1 1 calc R . .
H40F H 0.2041 0.4139 0.1784 0.129 Uiso 1 1 calc R . .
H40G H 0.1919 0.3668 0.1499 0.129 Uiso 1 1 calc R . .
C41 C 0.2923(2) 0.3824(2) 0.21667(18) 0.106(2) Uani 1 1 d . . .
H41A H 0.3159 0.4007 0.1981 0.159 Uiso 1 1 calc R . .
H41B H 0.3143 0.3599 0.2334 0.159 Uiso 1 1 calc R . .
H41C H 0.2731 0.4066 0.2337 0.159 Uiso 1 1 calc R . .
C42 C 0.2107(2) 0.32829(16) 0.22326(15) 0.095(2) Uani 1 1 d . . .
H42A H 0.1797 0.3136 0.2090 0.142 Uiso 1 1 calc R . .
H42B H 0.1979 0.3549 0.2413 0.142 Uiso 1 1 calc R . .
H42C H 0.2289 0.3020 0.2389 0.142 Uiso 1 1 calc R . .
C43 C 0.25751(11) 0.26000(10) 0.16357(8) 0.0267(6) Uani 1 1 d . . .
H43A H 0.2249 0.2522 0.1773 0.032 Uiso 1 1 calc R . .
C44 C 0.25574(10) 0.12253(10) -0.03072(8) 0.0208(5) Uani 1 1 d . . .
H44A H 0.2545 0.1199 -0.0009 0.025 Uiso 1 1 calc R . .
C45 C 0.31542(10) 0.10679(10) -0.04226(8) 0.0221(5) Uani 1 1 d . . .
C46 C 0.35958(10) 0.13590(10) -0.02712(7) 0.0209(5) Uani 1 1 d . . .
C47 C 0.41501(11) 0.12259(10) -0.03547(8) 0.0241(6) Uani 1 1 d . . .
C48 C 0.46445(11) 0.15581(11) -0.02209(9) 0.0276(6) Uani 1 1 d . . .
C49 C 0.46040(13) 0.21006(12) -0.04047(10) 0.0385(7) Uani 1 1 d . . .
H49A H 0.4559 0.2075 -0.0695 0.058 Uiso 1 1 calc R . .
H49B H 0.4936 0.2289 -0.0345 0.058 Uiso 1 1 calc R . .
H49C H 0.4292 0.2277 -0.0289 0.058 Uiso 1 1 calc R . .
C50 C 0.46811(12) 0.15974(12) 0.02470(9) 0.0340(7) Uani 1 1 d . . .
H50A H 0.4344 0.1743 0.0352 0.051 Uiso 1 1 calc R . .
H50B H 0.4987 0.1814 0.0321 0.051 Uiso 1 1 calc R . .
H50C H 0.4734 0.1260 0.0361 0.051 Uiso 1 1 calc R . .
C51 C 0.51970(12) 0.13298(14) -0.03661(11) 0.0438(8) Uani 1 1 d . . .
H51A H 0.5195 0.1301 -0.0658 0.066 Uiso 1 1 calc R . .
H51B H 0.5247 0.0995 -0.0247 0.066 Uiso 1 1 calc R . .
H51C H 0.5495 0.1551 -0.0283 0.066 Uiso 1 1 calc R . .
C52 C 0.42328(11) 0.07659(11) -0.05700(8) 0.0278(6) Uani 1 1 d . . .
H52A H 0.4594 0.0669 -0.0631 0.033 Uiso 1 1 calc R . .
C53 C 0.38048(12) 0.04471(11) -0.06980(9) 0.0300(6) Uani 1 1 d . . .
C54 C 0.39357(13) -0.00734(12) -0.09042(10) 0.0401(7) Uani 1 1 d . . .
C55 C 0.43169(18) 0.00073(16) -0.12743(12) 0.0654(12) Uani 1 1 d . . .
H55A H 0.4390 -0.0319 -0.1402 0.098 Uiso 1 1 calc R . .
H55B H 0.4659 0.0159 -0.1186 0.098 Uiso 1 1 calc R . .
H55C H 0.4140 0.0232 -0.1467 0.098 Uiso 1 1 calc R . .
C56 C 0.4231(2) -0.04179(15) -0.05914(13) 0.0718(13) Uani 1 1 d . . .
H56A H 0.4310 -0.0747 -0.0713 0.108 Uiso 1 1 calc R . .
H56B H 0.3997 -0.0465 -0.0357 0.108 Uiso 1 1 calc R . .
H56C H 0.4571 -0.0257 -0.0508 0.108 Uiso 1 1 calc R . .
C57 C 0.34189(18) -0.03453(17) -0.10562(18) 0.0879(17) Uani 1 1 d . . .
H57A H 0.3522 -0.0657 -0.1194 0.132 Uiso 1 1 calc R . .
H57B H 0.3224 -0.0124 -0.1242 0.132 Uiso 1 1 calc R . .
H57C H 0.3184 -0.0427 -0.0829 0.132 Uiso 1 1 calc R . .
C58 C 0.32671(12) 0.06076(11) -0.06254(9) 0.0285(6) Uani 1 1 d . . .
H58A H 0.2975 0.0403 -0.0714 0.034 Uiso 1 1 calc R . .
C59 C 0.21194(11) 0.08485(10) -0.04564(8) 0.0250(6) Uani 1 1 d . A .
C60 C 0.18040(10) 0.05778(10) -0.01628(8) 0.0248(6) Uani 1 1 d . . .
C61 C 0.14804(11) 0.01518(11) -0.02938(9) 0.0312(6) Uani 1 1 d . . .
C62 C 0.12311(13) -0.02499(11) 0.00018(10) 0.0374(7) Uani 1 1 d . . .
C63 C 0.08424(14) -0.00021(13) 0.03157(11) 0.0464(8) Uani 1 1 d . . .
H63A H 0.0560 0.0189 0.0176 0.070 Uiso 1 1 calc R . .
H63B H 0.1050 0.0226 0.0488 0.070 Uiso 1 1 calc R . .
H63C H 0.0674 -0.0266 0.0479 0.070 Uiso 1 1 calc R . .
C64 C 0.08932(16) -0.06674(14) -0.02207(13) 0.0561(10) Uani 1 1 d . . .
H64A H 0.0586 -0.0510 -0.0359 0.084 Uiso 1 1 calc R . .
H64B H 0.0758 -0.0914 -0.0026 0.084 Uiso 1 1 calc R . .
H64C H 0.1124 -0.0839 -0.0417 0.084 Uiso 1 1 calc R . .
C65 C 0.17131(14) -0.05169(12) 0.02190(11) 0.0456(8) Uani 1 1 d . . .
H65A H 0.1938 -0.0263 0.0353 0.068 Uiso 1 1 calc R . .
H65B H 0.1933 -0.0700 0.0022 0.068 Uiso 1 1 calc R . .
H65C H 0.1571 -0.0755 0.0418 0.068 Uiso 1 1 calc R . .
C66 C 0.14185(14) 0.00829(13) -0.07128(10) 0.0432(8) Uani 1 1 d . . .
H66A H 0.1188 -0.0182 -0.0801 0.052 Uiso 1 1 calc R . .
C67 C 0.16760(15) 0.03803(15) -0.10081(10) 0.0486(9) Uani 1 1 d . A .
C68 C 0.1568(3) 0.0296(2) -0.14667(13) 0.099(2) Uani 1 1 d . . .
C69A C 0.2008(4) 0.0194(10) -0.1703(4) 0.124(8) Uani 0.50 1 d P A 1
H69A H 0.2196 0.0510 -0.1766 0.186 Uiso 0.50 1 calc PR A 1
H69B H 0.1887 0.0034 -0.1952 0.186 Uiso 0.50 1 calc PR A 1
H69C H 0.2254 -0.0033 -0.1561 0.186 Uiso 0.50 1 calc PR A 1
C69B C 0.1049(6) 0.0121(11) -0.1565(7) 0.108(10) Uani 0.50 1 d P A 2
H69D H 0.0787 0.0397 -0.1534 0.161 Uiso 0.50 1 calc PR A 2
H69E H 0.0950 -0.0158 -0.1387 0.161 Uiso 0.50 1 calc PR A 2
H69F H 0.1046 0.0004 -0.1843 0.161 Uiso 0.50 1 calc PR A 2
C70A C 0.1072(10) -0.0046(11) -0.1538(7) 0.122(9) Uani 0.50 1 d P A 1
H70A H 0.0751 0.0107 -0.1415 0.184 Uiso 0.50 1 calc PR A 1
H70B H 0.1137 -0.0378 -0.1419 0.184 Uiso 0.50 1 calc PR A 1
H70C H 0.1012 -0.0084 -0.1827 0.184 Uiso 0.50 1 calc PR A 1
C70B C 0.1985(10) 0.0584(8) -0.1722(4) 0.171(12) Uani 0.50 1 d P A 2
H70D H 0.1908 0.0947 -0.1709 0.257 Uiso 0.50 1 calc PR A 2
H70E H 0.1962 0.0469 -0.2000 0.257 Uiso 0.50 1 calc PR A 2
H70F H 0.2350 0.0520 -0.1618 0.257 Uiso 0.50 1 calc PR A 2
C71A C 0.1288(7) 0.0873(4) -0.1628(3) 0.108(5) Uani 0.50 1 d P A 1
H71A H 0.0932 0.0921 -0.1503 0.163 Uiso 0.50 1 calc PR A 1
H71B H 0.1247 0.0868 -0.1920 0.163 Uiso 0.50 1 calc PR A 1
H71C H 0.1528 0.1151 -0.1552 0.163 Uiso 0.50 1 calc PR A 1
C71B C 0.1910(5) -0.0355(6) -0.1525(4) 0.107(4) Uani 0.50 1 d P A 2
H71D H 0.1699 -0.0610 -0.1380 0.161 Uiso 0.50 1 calc PR A 2
H71E H 0.2278 -0.0341 -0.1417 0.161 Uiso 0.50 1 calc PR A 2
H71F H 0.1925 -0.0445 -0.1810 0.161 Uiso 0.50 1 calc PR A 2
C72 C 0.20424(13) 0.07469(13) -0.08714(9) 0.0375(7) Uani 1 1 d . . .
H72A H 0.2246 0.0934 -0.1062 0.045 Uiso 1 1 calc R A .
C73 C 0.24028(10) 0.17895(10) -0.03990(8) 0.0233(5) Uani 1 1 d . . .
C74 C 0.22736(10) 0.21226(10) -0.00681(8) 0.0219(5) Uani 1 1 d . . .
C75 C 0.20673(10) 0.26276(10) -0.01412(9) 0.0268(6) Uani 1 1 d . . .
C76 C 0.19730(12) 0.30135(11) 0.02093(10) 0.0324(6) Uani 1 1 d . . .
C77 C 0.17516(16) 0.35308(12) 0.00448(12) 0.0498(9) Uani 1 1 d . . .
H77A H 0.1401 0.3476 -0.0086 0.075 Uiso 1 1 calc R . .
H77B H 0.2010 0.3670 -0.0149 0.075 Uiso 1 1 calc R . .
H77C H 0.1706 0.3768 0.0267 0.075 Uiso 1 1 calc R . .
C78 C 0.25267(13) 0.31206(12) 0.04212(10) 0.0405(7) Uani 1 1 d . . .
H78A H 0.2663 0.2808 0.0542 0.061 Uiso 1 1 calc R . .
H78B H 0.2475 0.3376 0.0630 0.061 Uiso 1 1 calc R . .
H78C H 0.2789 0.3245 0.0224 0.061 Uiso 1 1 calc R . .
C79 C 0.15573(13) 0.28133(12) 0.05247(10) 0.0386(7) Uani 1 1 d . . .
H79A H 0.1710 0.2518 0.0662 0.058 Uiso 1 1 calc R . .
H79B H 0.1220 0.2717 0.0389 0.058 Uiso 1 1 calc R . .
H79C H 0.1481 0.3079 0.0721 0.058 Uiso 1 1 calc R . .
C80 C 0.19448(11) 0.27523(12) -0.05449(9) 0.0328(7) Uani 1 1 d . . .
H80A H 0.1778 0.3069 -0.0596 0.039 Uiso 1 1 calc R . .
C81 C 0.20542(12) 0.24361(13) -0.08755(9) 0.0348(7) Uani 1 1 d . . .
C82 C 0.18515(15) 0.25869(16) -0.13083(10) 0.0555(10) Uani 1 1 d . . .
C83 C 0.21506(17) 0.22904(17) -0.16425(10) 0.0589(11) Uani 1 1 d . . .
H83A H 0.2543 0.2330 -0.1609 0.088 Uiso 1 1 calc R . .
H83B H 0.2042 0.2422 -0.1905 0.088 Uiso 1 1 calc R . .
H83C H 0.2056 0.1932 -0.1625 0.088 Uiso 1 1 calc R . .
C84 C 0.1943(3) 0.31605(19) -0.13871(14) 0.113(2) Uani 1 1 d . . .
H84A H 0.2326 0.3243 -0.1346 0.170 Uiso 1 1 calc R . .
H84B H 0.1719 0.3358 -0.1202 0.170 Uiso 1 1 calc R . .
H84C H 0.1840 0.3241 -0.1663 0.170 Uiso 1 1 calc R . .
C85 C 0.12279(19) 0.2451(3) -0.13246(15) 0.126(3) Uani 1 1 d . . .
H85A H 0.1183 0.2085 -0.1303 0.188 Uiso 1 1 calc R . .
H85B H 0.1075 0.2569 -0.1579 0.188 Uiso 1 1 calc R . .
H85C H 0.1040 0.2617 -0.1102 0.188 Uiso 1 1 calc R . .
C86 C 0.23047(11) 0.19661(12) -0.07973(9) 0.0301(6) Uani 1 1 d . . .
H86A H 0.2412 0.1761 -0.1016 0.036 Uiso 1 1 calc R . .
C87 C 0.09658(12) 0.17462(12) -0.00768(10) 0.0366(7) Uani 1 1 d . . .
H87A H 0.0753 0.2022 0.0046 0.044 Uiso 1 1 calc R . .
H87B H 0.1169 0.1892 -0.0305 0.044 Uiso 1 1 calc R . .
C88 C 0.05748(19) 0.13538(18) -0.02380(17) 0.0912(18) Uani 1 1 d . . .
H88A H 0.0355 0.1503 -0.0452 0.137 Uiso 1 1 calc R . .
H88B H 0.0337 0.1238 -0.0022 0.137 Uiso 1 1 calc R . .
H88C H 0.0779 0.1067 -0.0345 0.137 Uiso 1 1 calc R . .
C89 C 0.46448(13) 0.12406(15) 0.14412(13) 0.0550(10) Uani 1 1 d . . .
H89A H 0.4588 0.0892 0.1539 0.066 Uiso 0.67 1 calc PR B 1
H89B H 0.4886 0.1217 0.1205 0.066 Uiso 0.67 1 calc PR B 1
H89C H 0.4592 0.1164 0.1729 0.066 Uiso 0.33 1 calc PR B 2
H89D H 0.4699 0.0911 0.1307 0.066 Uiso 0.33 1 calc PR B 2
C90A C 0.4946(3) 0.1514(2) 0.1755(2) 0.079(2) Uani 0.67 1 d P C 1
H90A H 0.5289 0.1339 0.1808 0.118 Uiso 0.67 1 calc PR C 1
H90B H 0.4729 0.1525 0.2000 0.118 Uiso 0.67 1 calc PR C 1
H90C H 0.5022 0.1858 0.1664 0.118 Uiso 0.67 1 calc PR C 1
C90B C 0.5169(3) 0.1500(4) 0.1417(3) 0.048(3) Uani 0.33 1 d PR C 2
H90D H 0.5453 0.1281 0.1526 0.072 Uiso 0.33 1 calc PR C 2
H90E H 0.5153 0.1814 0.1571 0.072 Uiso 0.33 1 calc PR C 2
H90F H 0.5251 0.1577 0.1136 0.072 Uiso 0.33 1 calc PR C 2
C91 C 0.34114(17) 0.30031(15) -0.06044(13) 0.0574(10) Uani 1 1 d . . .
H91A H 0.3090 0.3227 -0.0602 0.069 Uiso 1 1 calc R . .
H91B H 0.3688 0.3160 -0.0430 0.069 Uiso 1 1 calc R . .
C92 C 0.3627(2) 0.2993(2) -0.10161(15) 0.0897(16) Uani 1 1 d . . .
H92A H 0.3682 0.3340 -0.1111 0.135 Uiso 1 1 calc R . .
H92B H 0.3370 0.2820 -0.1192 0.135 Uiso 1 1 calc R . .
H92C H 0.3975 0.2814 -0.1019 0.135 Uiso 1 1 calc R . .
C93 C 0.19359(14) 0.00895(12) 0.12194(9) 0.0383(7) Uani 1 1 d . . .
H93A H 0.1590 -0.0086 0.1162 0.046 Uiso 1 1 calc R . .
H93B H 0.2231 -0.0160 0.1184 0.046 Uiso 1 1 calc R . .
C94 C 0.19296(17) 0.02504(14) 0.16634(10) 0.0532(9) Uani 1 1 d . . .
H94A H 0.1872 -0.0047 0.1832 0.080 Uiso 1 1 calc R . .
H94B H 0.1636 0.0493 0.1708 0.080 Uiso 1 1 calc R . .
H94C H 0.2277 0.0408 0.1732 0.080 Uiso 1 1 calc R . .
O101 O 0.0000 -0.0358(3) 0.2500 0.142(2) Uani 1 2 d S . .
C101 C 0.0523(3) -0.0403(4) 0.1891(3) 0.172(4) Uani 1 1 d . . .
H10D H 0.0709 -0.0208 0.1683 0.258 Uiso 1 1 calc R . .
H10E H 0.0222 -0.0591 0.1772 0.258 Uiso 1 1 calc R . .
H10F H 0.0779 -0.0640 0.2014 0.258 Uiso 1 1 calc R . .
C102 C 0.0306(5) -0.0047(3) 0.2208(3) 0.196(5) Uani 1 1 d . . .
H10A H 0.0609 0.0130 0.2343 0.235 Uiso 1 1 calc R . .
H10B H 0.0066 0.0209 0.2085 0.235 Uiso 1 1 calc R . .
O301 O 0.4506(5) 0.1580(5) -0.1637(4) 0.098(4) Uiso 0.33 1 d PD D 1
C301 C 0.5296(16) 0.1358(12) -0.1850(12) 0.228(18) Uiso 0.33 1 d PD D 1
H30E H 0.5158 0.1189 -0.2091 0.342 Uiso 0.33 1 calc PR D 1
H30F H 0.5262 0.1130 -0.1621 0.342 Uiso 0.33 1 calc PR D 1
H30G H 0.5677 0.1447 -0.1890 0.342 Uiso 0.33 1 calc PR D 1
C302 C 0.4969(7) 0.1832(8) -0.1773(7) 0.113(6) Uiso 0.33 1 d PD D 1
H30A H 0.5134 0.2050 -0.1565 0.136 Uiso 0.33 1 calc PR D 1
H30B H 0.4902 0.2030 -0.2020 0.136 Uiso 0.33 1 calc PR D 1
C303 C 0.4013(5) 0.1394(5) -0.1856(4) 0.061(3) Uiso 0.33 1 d PD D 1
H30C H 0.3963 0.1571 -0.2114 0.074 Uiso 0.33 1 calc PR D 1
H30D H 0.4028 0.1025 -0.1902 0.074 Uiso 0.33 1 calc PR D 1
C304 C 0.3591(5) 0.1529(5) -0.1567(4) 0.056(3) Uiso 0.33 1 d PD D 1
H30H H 0.3234 0.1465 -0.1685 0.084 Uiso 0.33 1 calc PR D 1
H30I H 0.3622 0.1888 -0.1499 0.084 Uiso 0.33 1 calc PR D 1
H30J H 0.3634 0.1325 -0.1325 0.084 Uiso 0.33 1 calc PR D 1
O401 O 0.4433(8) 0.1393(7) -0.1794(6) 0.106(6) Uiso 0.25 1 d PD E 2
C401 C 0.5500(9) 0.1749(9) -0.1704(7) 0.088(6) Uiso 0.25 1 d PD E 2
H40H H 0.5813 0.1524 -0.1728 0.132 Uiso 0.25 1 calc PR E 2
H40I H 0.5439 0.1829 -0.1421 0.132 Uiso 0.25 1 calc PR E 2
H40J H 0.5569 0.2061 -0.1852 0.132 Uiso 0.25 1 calc PR E 2
C402 C 0.4995(11) 0.1486(19) -0.1875(12) 0.165(15) Uiso 0.25 1 d PD E 2
H40A H 0.4977 0.1634 -0.2147 0.198 Uiso 0.25 1 calc PR E 2
H40B H 0.5131 0.1138 -0.1918 0.198 Uiso 0.25 1 calc PR E 2
C403 C 0.3923(8) 0.1561(8) -0.1617(8) 0.094(7) Uiso 0.25 1 d PD E 2
H40C H 0.3977 0.1581 -0.1324 0.112 Uiso 0.25 1 calc PR E 2
H40D H 0.3852 0.1908 -0.1713 0.112 Uiso 0.25 1 calc PR E 2
C404 C 0.3445(6) 0.1269(7) -0.1687(5) 0.057(4) Uiso 0.25 1 d PD E 2
H40K H 0.3275 0.1378 -0.1938 0.085 Uiso 0.25 1 calc PR E 2
H40L H 0.3190 0.1317 -0.1465 0.085 Uiso 0.25 1 calc PR E 2
H40M H 0.3541 0.0911 -0.1707 0.085 Uiso 0.25 1 calc PR E 2
O201 O 0.5000 0.2712(6) 0.2500 0.169(6) Uiso 0.50 2 d SPD . .
C201 C 0.3978(4) 0.2463(4) 0.2354(3) 0.027(2) Uiso 0.25 1 d PD F 1
H20G H 0.3639 0.2646 0.2307 0.041 Uiso 0.25 1 calc PR F 1
H20H H 0.3945 0.2261 0.2599 0.041 Uiso 0.25 1 calc PR F 1
H20I H 0.4052 0.2240 0.2127 0.041 Uiso 0.25 1 calc PR F 1
C202 C 0.4468(4) 0.2861(7) 0.2403(6) 0.075(5) Uiso 0.25 1 d PD F 1
H20A H 0.4491 0.3050 0.2148 0.089 Uiso 0.25 1 calc PR F 1
H20B H 0.4354 0.3106 0.2610 0.089 Uiso 0.25 1 calc PR F 1
C502 C 0.4525(5) 0.3065(10) 0.2608(9) 0.168 Uiso 0.25 1 d PD F 2
H50D H 0.4449 0.3074 0.2899 0.202 Uiso 0.25 1 calc PR F 2
H50E H 0.4572 0.3411 0.2503 0.202 Uiso 0.25 1 calc PR F 2
C501 C 0.4146(7) 0.2782(6) 0.2393(5) 0.056(4) Uiso 0.25 1 d PD F 2
H50F H 0.4068 0.2951 0.2139 0.084 Uiso 0.25 1 calc PR F 2
H50G H 0.3811 0.2753 0.2549 0.084 Uiso 0.25 1 calc PR F 2
H50H H 0.4293 0.2444 0.2341 0.084 Uiso 0.25 1 calc PR F 2

loop_
_atom_site_aniso_label
_atom_site_aniso_U_11
_atom_site_aniso_U_22
_atom_site_aniso_U_33
_atom_site_aniso_U_23
_atom_site_aniso_U_13
_atom_site_aniso_U_12
Zn1 0.01895(14) 0.01865(15) 0.02160(15) 0.00041(11) 0.00156(11) 0.00083(11)
O1 0.0206(9) 0.0187(9) 0.0227(9) 0.0005(7) 0.0005(7) 0.0011(7)
C1 0.0233(13) 0.0182(12) 0.0209(12) 0.0004(10) 0.0041(10) 0.0002(10)
Zn2 0.02067(15) 0.02509(16) 0.02716(16) 0.00249(13) 0.00040(12) 0.00328(12)
O2 0.0217(9) 0.0237(10) 0.0235(9) 0.0004(7) 0.0038(7) 0.0032(7)
C2 0.0201(12) 0.0185(13) 0.0260(13) 0.0018(10) 0.0026(10) -0.0020(10)
Zn3 0.02283(16) 0.02896(18) 0.03630(19) -0.00004(14) -0.00437(13) 0.00229(13)
O3 0.0181(9) 0.0199(9) 0.0246(9) -0.0031(7) 0.0030(7) -0.0003(7)
C3 0.0178(12) 0.0192(13) 0.0245(13) 0.0011(10) 0.0024(10) -0.0018(10)
Zn4 0.02788(17) 0.02523(17) 0.0396(2) 0.00972(14) 0.00610(14) -0.00049(14)
C4 0.0197(12) 0.0193(13) 0.0303(15) 0.0028(11) 0.0033(10) -0.0004(10)
O4 0.0196(9) 0.0177(9) 0.0268(9) -0.0017(7) 0.0038(7) -0.0004(7)
Zn5 0.02451(16) 0.02134(16) 0.02867(17) 0.00370(12) 0.00155(12) 0.00124(12)
C5 0.0270(14) 0.0220(14) 0.0342(15) 0.0002(12) 0.0041(11) 0.0060(11)
O5 0.0223(9) 0.0214(9) 0.0257(10) 0.0003(7) 0.0011(7) -0.0001(7)
O6 0.0218(9) 0.0194(9) 0.0237(9) 0.0031(7) 0.0018(7) 0.0036(7)
C6 0.0355(17) 0.0338(17) 0.0418(18) -0.0001(13) 0.0124(13) 0.0008(13)
C7 0.0377(17) 0.0259(16) 0.0497(19) -0.0136(14) 0.0024(14) 0.0037(13)
C8 0.0469(19) 0.0310(17) 0.049(2) 0.0018(14) 0.0059(15) 0.0185(15)
C9 0.0258(14) 0.0222(14) 0.0359(16) 0.0055(11) -0.0022(11) 0.0023(11)
C10 0.0305(15) 0.0304(16) 0.0289(15) 0.0030(12) -0.0039(12) -0.0009(12)
C11 0.054(2) 0.0417(19) 0.0310(17) 0.0060(14) -0.0091(14) 0.0022(16)
C12 0.114(5) 0.217(8) 0.054(3) 0.024(4) -0.023(3) 0.088(5)
C13 0.193(6) 0.074(3) 0.041(2) -0.009(2) -0.052(3) 0.029(4)
C14 0.169(6) 0.166(6) 0.048(3) 0.055(3) -0.036(3) -0.102(5)
C15 0.0309(14) 0.0284(15) 0.0231(14) -0.0022(11) 0.0011(11) -0.0008(12)
C16 0.0231(13) 0.0186(13) 0.0266(14) 0.0012(10) 0.0079(10) 0.0001(10)
C17 0.0252(13) 0.0193(13) 0.0246(13) 0.0022(10) 0.0058(10) 0.0010(11)
C18 0.0249(14) 0.0262(14) 0.0338(15) 0.0025(12) 0.0094(11) 0.0027(12)
C19 0.0225(14) 0.052(2) 0.0410(18) 0.0062(15) 0.0065(12) 0.0036(14)
C20 0.0297(17) 0.064(2) 0.057(2) -0.0053(18) -0.0020(15) -0.0107(16)
C21 0.0230(16) 0.094(3) 0.053(2) 0.005(2) 0.0100(15) 0.0011(18)
C22 0.042(2) 0.067(3) 0.055(2) 0.0163(19) 0.0082(16) 0.0212(18)
C23 0.0274(15) 0.0360(17) 0.0383(17) 0.0012(13) 0.0154(12) -0.0013(13)
C24 0.0381(16) 0.0328(16) 0.0277(15) -0.0025(12) 0.0121(12) -0.0055(13)
C25 0.049(2) 0.055(2) 0.0314(17) -0.0067(15) 0.0163(14) -0.0101(17)
C26 0.071(3) 0.180(6) 0.025(2) -0.014(3) 0.0098(19) -0.038(3)
C27 0.072(3) 0.054(2) 0.039(2) 0.0075(16) 0.0219(18) -0.0003(19)
C28 0.117(4) 0.057(3) 0.049(2) -0.0141(19) 0.044(2) -0.005(3)
C29 0.0307(14) 0.0260(14) 0.0295(15) -0.0012(11) 0.0057(12) -0.0031(12)
C30 0.0216(12) 0.0189(13) 0.0249(13) 0.0000(10) 0.0010(10) -0.0001(10)
C31 0.0230(13) 0.0198(13) 0.0211(13) -0.0017(10) 0.0001(10) 0.0000(10)
C32 0.0256(13) 0.0236(14) 0.0246(14) -0.0005(11) -0.0005(11) -0.0034(11)
C33 0.0288(14) 0.0239(14) 0.0340(16) -0.0026(11) 0.0023(12) -0.0075(11)
C34 0.0417(18) 0.0334(18) 0.055(2) -0.0060(15) 0.0131(15) -0.0164(14)
C35 0.0325(16) 0.0353(17) 0.0344(16) 0.0025(13) 0.0064(13) -0.0069(13)
C36 0.0254(15) 0.0420(19) 0.0439(18) -0.0003(14) 0.0010(13) -0.0070(13)
C37 0.0358(15) 0.0193(14) 0.0305(15) -0.0035(11) 0.0017(12) -0.0042(12)
C38 0.0366(16) 0.0218(14) 0.0280(15) -0.0036(11) 0.0040(12) 0.0014(12)
C39 0.0477(18) 0.0230(15) 0.0450(18) -0.0090(13) 0.0100(15) 0.0019(14)
C40 0.122(4) 0.068(3) 0.068(3) -0.006(2) 0.004(3) 0.058(3)
C41 0.074(3) 0.094(4) 0.149(5) -0.094(4) 0.007(3) 0.002(3)
C42 0.148(5) 0.040(2) 0.097(4) -0.018(2) 0.087(4) -0.003(3)
C43 0.0263(14) 0.0240(14) 0.0298(15) -0.0006(11) 0.0072(11) 0.0005(11)
C44 0.0197(12) 0.0218(13) 0.0209(13) -0.0004(10) 0.0030(10) -0.0008(10)
C45 0.0207(12) 0.0221(13) 0.0235(13) 0.0008(10) 0.0025(10) 0.0009(10)
C46 0.0224(13) 0.0191(13) 0.0211(13) 0.0014(10) 0.0046(10) 0.0029(10)
C47 0.0233(13) 0.0250(14) 0.0241(13) 0.0035(11) 0.0043(10) 0.0006(11)
C48 0.0196(13) 0.0288(15) 0.0345(15) 0.0004(12) 0.0053(11) -0.0003(11)
C49 0.0275(15) 0.0373(18) 0.051(2) 0.0072(14) 0.0047(13) -0.0069(13)
C50 0.0251(14) 0.0384(18) 0.0385(17) -0.0033(13) -0.0016(12) -0.0038(13)
C51 0.0221(15) 0.050(2) 0.059(2) -0.0062(16) 0.0102(14) -0.0014(14)
C52 0.0238(14) 0.0302(15) 0.0292(15) -0.0007(11) 0.0077(11) 0.0062(11)
C53 0.0319(15) 0.0252(15) 0.0328(16) -0.0032(12) 0.0071(12) 0.0046(12)
C54 0.0437(18) 0.0283(16) 0.0481(19) -0.0131(14) 0.0085(15) 0.0052(14)
C55 0.082(3) 0.051(2) 0.063(3) -0.020(2) 0.027(2) 0.012(2)
C56 0.106(4) 0.039(2) 0.070(3) -0.0059(19) 0.005(3) 0.030(2)
C57 0.064(3) 0.052(3) 0.147(5) -0.065(3) 0.007(3) -0.001(2)
C58 0.0293(14) 0.0240(14) 0.0322(15) -0.0040(12) 0.0036(12) -0.0014(12)
C59 0.0205(12) 0.0260(14) 0.0284(14) -0.0029(11) -0.0014(10) 0.0005(11)
C60 0.0197(12) 0.0240(14) 0.0306(15) -0.0038(11) -0.0015(11) 0.0020(11)
C61 0.0237(14) 0.0281(15) 0.0418(17) -0.0036(13) -0.0027(12) -0.0031(12)
C62 0.0343(16) 0.0267(16) 0.051(2) -0.0007(14) -0.0028(14) -0.0097(13)
C63 0.0355(17) 0.0413(19) 0.062(2) 0.0042(17) 0.0091(16) -0.0095(15)
C64 0.054(2) 0.040(2) 0.075(3) -0.0055(18) -0.0064(19) -0.0229(17)
C65 0.0437(19) 0.0296(17) 0.064(2) 0.0056(16) -0.0032(17) -0.0020(14)
C66 0.0425(19) 0.0407(19) 0.046(2) -0.0119(15) -0.0068(15) -0.0140(15)
C67 0.057(2) 0.057(2) 0.0325(18) -0.0122(15) -0.0038(15) -0.0206(18)
C68 0.124(5) 0.139(5) 0.035(2) -0.020(3) -0.009(3) -0.083(4)
C69A 0.051(6) 0.27(2) 0.046(7) -0.076(12) 0.002(5) -0.027(10)
C69B 0.048(7) 0.23(3) 0.046(8) -0.021(12) -0.021(6) 0.034(11)
C70A 0.19(2) 0.123(13) 0.053(10) -0.022(8) -0.052(10) -0.063(13)
C70B 0.30(3) 0.202(19) 0.013(4) -0.030(8) 0.002(8) -0.16(2)
C71A 0.208(14) 0.059(6) 0.059(6) 0.010(5) -0.081(8) -0.001(8)
C71B 0.113(10) 0.128(11) 0.080(8) -0.066(8) -0.005(7) -0.004(8)
C72 0.0391(17) 0.0429(19) 0.0306(16) -0.0064(13) 0.0000(13) -0.0112(14)
C73 0.0169(12) 0.0261(14) 0.0268(14) 0.0015(11) 0.0026(10) 0.0008(10)
C74 0.0164(12) 0.0208(13) 0.0286(14) 0.0032(10) 0.0018(10) -0.0009(10)
C75 0.0203(13) 0.0237(14) 0.0363(16) 0.0064(11) 0.0024(11) 0.0015(11)
C76 0.0328(15) 0.0193(14) 0.0452(17) 0.0008(12) 0.0031(13) 0.0060(12)
C77 0.060(2) 0.0225(16) 0.067(2) 0.0039(16) 0.0011(18) 0.0125(15)
C78 0.0412(18) 0.0282(16) 0.052(2) -0.0067(14) -0.0003(15) -0.0019(14)
C79 0.0432(18) 0.0287(16) 0.0439(18) -0.0041(13) 0.0102(14) 0.0075(14)
C80 0.0278(14) 0.0288(15) 0.0416(17) 0.0146(13) 0.0032(13) 0.0052(12)
C81 0.0269(14) 0.0451(19) 0.0324(16) 0.0142(13) 0.0016(12) 0.0056(13)
C82 0.055(2) 0.077(3) 0.0339(19) 0.0230(18) 0.0018(16) 0.027(2)
C83 0.076(3) 0.075(3) 0.0259(18) 0.0135(17) -0.0045(17) 0.011(2)
C84 0.215(7) 0.078(3) 0.047(3) 0.037(2) 0.032(3) 0.071(4)
C85 0.049(3) 0.273(9) 0.055(3) 0.041(4) -0.016(2) 0.018(4)
C86 0.0250(14) 0.0383(17) 0.0269(14) 0.0030(12) 0.0027(11) 0.0056(12)
C87 0.0281(15) 0.0397(18) 0.0419(18) 0.0041(14) -0.0065(13) 0.0059(13)
C88 0.071(3) 0.065(3) 0.138(5) 0.003(3) -0.067(3) 0.002(2)
C89 0.0283(17) 0.051(2) 0.086(3) 0.016(2) -0.0166(17) 0.0026(16)
C90A 0.065(4) 0.063(4) 0.109(6) 0.018(4) -0.053(4) -0.011(4)
C90B 0.024(5) 0.040(6) 0.081(8) 0.010(6) -0.007(5) 0.001(4)
C91 0.056(2) 0.046(2) 0.070(3) 0.0251(19) -0.0065(19) -0.0165(18)
C92 0.078(3) 0.105(4) 0.086(4) 0.042(3) 0.006(3) -0.010(3)
C93 0.0430(18) 0.0292(16) 0.0426(18) 0.0103(13) 0.0081(14) 0.0010(14)
C94 0.072(3) 0.046(2) 0.042(2) 0.0153(16) 0.0011(18) -0.0114(19)
O101 0.127(6) 0.126(6) 0.173(7) 0.000 -0.037(5) 0.000
C101 0.103(6) 0.168(8) 0.246(11) -0.071(8) 0.006(6) 0.012(6)
C102 0.273(13) 0.107(7) 0.207(10) 0.046(6) -0.095(9) -0.080(8)

loop_
_atom_type_symbol
_atom_type_description
_atom_type_scat_dispersion_real
_atom_type_scat_dispersion_imag
_atom_type_scat_source
C C 0.0033 0.0016 'International Tables Vol C Tables 4.2.6.8 and 6.1.1.4'
H H 0.0000 0.0000 'International Tables Vol C Tables 4.2.6.8 and 6.1.1.4'
O O 0.0106 0.0060 'International Tables Vol C Tables 4.2.6.8 and 6.1.1.4'
Zn Zn 0.2839 1.4301 'International Tables Vol C Tables 4.2.6.8 and 6.1.1.4'

loop_
_geom_angle_atom_site_label_1
_geom_angle_atom_site_label_2
_geom_angle_atom_site_label_3
_geom_angle
_geom_angle_site_symmetry_1
_geom_angle_site_symmetry_3
_geom_angle_publ_flag
O6 Zn1 O1 106.51(7) . . ?
O6 Zn1 O4 100.19(7) . . ?
O1 Zn1 O4 124.66(7) . . ?
O6 Zn1 O3 123.65(7) . . ?
O1 Zn1 O3 101.77(7) . . ?
O4 Zn1 O3 102.12(7) . . ?
C3 O1 Zn1 115.96(15) . . ?
C3 O1 Zn5 99.31(13) . . ?
Zn1 O1 Zn5 124.51(8) . . ?
C16 C1 C30 114.8(2) . . ?
C16 C1 C2 112.0(2) . . ?
C30 C1 C2 114.3(2) . . ?
O2 Zn2 C87 146.25(11) . . ?
O2 Zn2 O5 83.59(7) . . ?
C87 Zn2 O5 115.97(11) . . ?
O2 Zn2 O6 88.85(7) . . ?
C87 Zn2 O6 112.85(10) . . ?
O5 Zn2 O6 99.13(6) . . ?
O2 Zn2 Zn5 42.99(5) . . ?
C87 Zn2 Zn5 151.41(9) . . ?
O5 Zn2 Zn5 41.01(5) . . ?
O6 Zn2 Zn5 90.90(4) . . ?
C17 O2 Zn2 145.49(16) . . ?
C17 O2 Zn5 117.74(15) . . ?
Zn2 O2 Zn5 96.62(7) . . ?
C15 C2 C3 119.1(2) . . ?
C15 C2 C1 121.3(2) . . ?
C3 C2 C1 119.4(2) . . ?
C15 C2 Zn3 86.07(16) . . ?
C3 C2 Zn3 78.38(14) . . ?
C1 C2 Zn3 110.61(16) . . ?
O3 Zn3 C89 148.24(13) . . ?
O3 Zn3 C2 79.55(8) . . ?
C89 Zn3 C2 132.16(13) . . ?
O3 Zn3 C3 83.63(7) . . ?
C89 Zn3 C3 123.29(13) . . ?
C2 Zn3 C3 32.39(8) . . ?
C31 O3 Zn3 107.33(14) . . ?
C31 O3 Zn1 119.61(14) . . ?
Zn3 O3 Zn1 115.05(8) . . ?
O1 C3 C2 119.1(2) . . ?
O1 C3 C4 121.0(2) . . ?
C2 C3 C4 119.9(2) . . ?
O1 C3 Zn3 111.27(15) . . ?
C2 C3 Zn3 69.24(14) . . ?
C4 C3 Zn3 91.18(15) . . ?
C91 Zn4 O4 142.69(13) . . ?
C91 Zn4 C73 135.65(13) . . ?
O4 Zn4 C73 81.48(8) . . ?
C91 Zn4 C74 126.75(14) . . ?
O4 Zn4 C74 85.06(7) . . ?
C73 Zn4 C74 33.52(8) . . ?
C9 C4 C3 117.2(2) . . ?
C9 C4 C5 121.4(2) . . ?
C3 C4 C5 121.3(2) . . ?
C46 O4 Zn4 109.52(15) . . ?
C46 O4 Zn1 117.62(14) . . ?
Zn4 O4 Zn1 114.32(8) . . ?
C93 Zn5 O5 137.13(11) . . ?
C93 Zn5 O2 117.28(11) . . ?
O5 Zn5 O2 83.49(7) . . ?
C93 Zn5 O1 118.22(11) . . ?
O5 Zn5 O1 94.11(7) . . ?
O2 Zn5 O1 95.97(7) . . ?
C93 Zn5 Zn2 146.62(10) . . ?
O5 Zn5 Zn2 43.52(5) . . ?
O2 Zn5 Zn2 40.38(5) . . ?
O1 Zn5 Zn2 92.20(4) . . ?
C8 C5 C7 107.1(2) . . ?
C8 C5 C6 108.0(2) . . ?
C7 C5 C6 108.8(2) . . ?
C8 C5 C4 111.5(2) . . ?
C7 C5 C4 113.1(2) . . ?
C6 C5 C4 108.2(2) . . ?
C60 O5 Zn5 147.53(16) . . ?
C60 O5 Zn2 116.87(15) . . ?
Zn5 O5 Zn2 95.47(7) . . ?
C74 O6 Zn1 117.51(15) . . ?
C74 O6 Zn2 96.40(14) . . ?
Zn1 O6 Zn2 124.52(8) . . ?
C4 C9 C10 124.4(3) . . ?
C15 C10 C9 117.2(3) . . ?
C15 C10 C11 122.1(3) . . ?
C9 C10 C11 120.7(3) . . ?
C14 C11 C13 110.2(4) . . ?
C14 C11 C12 108.8(5) . . ?
C13 C11 C12 106.3(4) . . ?
C14 C11 C10 108.1(3) . . ?
C13 C11 C10 112.6(3) . . ?
C12 C11 C10 110.9(3) . . ?
C10 C15 C2 122.0(3) . . ?
C29 C16 C17 119.9(2) . . ?
C29 C16 C1 120.6(2) . . ?
C17 C16 C1 119.5(2) . . ?
O2 C17 C16 118.0(2) . . ?
O2 C17 C18 122.5(2) . . ?
C16 C17 C18 119.5(2) . . ?
C23 C18 C17 117.0(3) . . ?
C23 C18 C19 119.7(2) . . ?
C17 C18 C19 123.4(2) . . ?
C20 C19 C18 112.1(3) . . ?
C20 C19 C22 110.9(3) . . ?
C18 C19 C22 108.7(3) . . ?
C20 C19 C21 106.0(3) . . ?
C18 C19 C21 112.3(3) . . ?
C22 C19 C21 106.9(3) . . ?
C24 C23 C18 124.3(3) . . ?
C29 C24 C23 116.9(3) . . ?
C29 C24 C25 123.5(3) . . ?
C23 C24 C25 119.6(3) . . ?
C26 C25 C24 111.6(3) . . ?
C26 C25 C27 108.4(4) . . ?
C24 C25 C27 109.2(3) . . ?
C26 C25 C28 108.4(4) . . ?
C24 C25 C28 110.1(3) . . ?
C27 C25 C28 109.1(3) . . ?
C24 C29 C16 121.9(3) . . ?
C43 C30 C31 118.6(2) . . ?
C43 C30 C1 122.8(2) . . ?
C31 C30 C1 118.4(2) . . ?
O3 C31 C30 117.6(2) . . ?
O3 C31 C32 121.0(2) . . ?
C30 C31 C32 121.3(2) . . ?
C37 C32 C31 116.6(2) . . ?
C37 C32 C33 120.2(2) . . ?
C31 C32 C33 123.2(2) . . ?
C34 C33 C36 107.1(2) . . ?
C34 C33 C35 107.4(2) . . ?
C36 C33 C35 109.8(2) . . ?
C34 C33 C32 111.7(2) . . ?
C36 C33 C32 109.8(2) . . ?
C35 C33 C32 110.9(2) . . ?
C38 C37 C32 123.8(3) . . ?
C37 C38 C43 117.7(2) . . ?
C37 C38 C39 121.0(3) . . ?
C43 C38 C39 121.3(3) . . ?
C40 C39 C42 110.0(4) . . ?
C40 C39 C41 108.9(4) . . ?
C42 C39 C41 107.1(4) . . ?
C40 C39 C38 107.9(3) . . ?
C42 C39 C38 112.1(3) . . ?
C41 C39 C38 110.8(3) . . ?
C38 C43 C30 122.0(2) . . ?
C59 C44 C73 112.3(2) . . ?
C59 C44 C45 113.6(2) . . ?
C73 C44 C45 115.5(2) . . ?
C58 C45 C46 118.8(2) . . ?
C58 C45 C44 121.7(2) . . ?
C46 C45 C44 118.9(2) . . ?
C45 C46 O4 118.3(2) . . ?
C45 C46 C47 121.6(2) . . ?
O4 C46 C47 120.1(2) . . ?
C52 C47 C46 116.2(2) . . ?
C52 C47 C48 120.7(2) . . ?
C46 C47 C48 123.1(2) . . ?
C49 C48 C51 106.7(2) . . ?
C49 C48 C47 110.7(2) . . ?
C51 C48 C47 111.8(2) . . ?
C49 C48 C50 109.5(2) . . ?
C51 C48 C50 106.5(2) . . ?
C47 C48 C50 111.5(2) . . ?
C53 C52 C47 123.6(2) . . ?
C58 C53 C52 117.9(3) . . ?
C58 C53 C54 122.1(3) . . ?
C52 C53 C54 120.0(3) . . ?
C57 C54 C56 109.3(4) . . ?
C57 C54 C55 107.3(3) . . ?
C56 C54 C55 109.1(3) . . ?
C57 C54 C53 112.4(3) . . ?
C56 C54 C53 108.2(3) . . ?
C55 C54 C53 110.4(3) . . ?
C53 C58 C45 121.5(3) . . ?
C72 C59 C60 119.7(3) . . ?
C72 C59 C44 121.8(2) . . ?
C60 C59 C44 118.4(2) . . ?
O5 C60 C59 117.9(2) . . ?
O5 C60 C61 123.5(2) . . ?
C59 C60 C61 118.6(3) . . ?
C66 C61 C60 117.2(3) . . ?
C66 C61 C62 119.3(3) . . ?
C60 C61 C62 123.4(3) . . ?
C65 C62 C63 110.1(3) . . ?
C65 C62 C64 107.8(3) . . ?
C63 C62 C64 106.7(3) . . ?
C65 C62 C61 107.4(2) . . ?
C63 C62 C61 112.1(3) . . ?
C64 C62 C61 112.7(3) . . ?
C67 C66 C61 124.7(3) . . ?
C72 C67 C66 116.6(3) . . ?
C72 C67 C68 121.7(3) . . ?
C66 C67 C68 121.7(3) . . ?
C69A C68 C69B 121.7(10) . . ?
C69A C68 C70B 41.2(11) . . ?
C69B C68 C70B 130.1(13) . . ?
C69A C68 C70A 115.2(12) . . ?
C69B C68 C70A 17(2) . . ?
C70B C68 C70A 137.5(11) . . ?
C69A C68 C67 117.2(6) . . ?
C69B C68 C67 115.5(10) . . ?
C70B C68 C67 110.8(5) . . ?
C70A C68 C67 111.7(10) . . ?
C69A C68 C71A 107.7(11) . . ?
C69B C68 C71A 81.6(13) . . ?
C70B C68 C71A 70.2(11) . . ?
C70A C68 C71A 98.6(12) . . ?
C67 C68 C71A 104.0(5) . . ?
C69A C68 C71B 54.6(10) . . ?
C69B C68 C71B 94.7(11) . . ?
C70B C68 C71B 95.5(11) . . ?
C70A C68 C71B 78.9(11) . . ?
C67 C68 C71B 98.8(5) . . ?
C71A C68 C71B 156.3(6) . . ?
C67 C72 C59 122.2(3) . . ?
C86 C73 C74 118.3(2) . . ?
C86 C73 C44 122.2(2) . . ?
C74 C73 C44 118.9(2) . . ?
C86 C73 Zn4 89.18(17) . . ?
C74 C73 Zn4 76.72(15) . . ?
C44 C73 Zn4 111.61(15) . . ?
O6 C74 C73 119.2(2) . . ?
O6 C74 C75 120.1(2) . . ?
C73 C74 C75 120.6(2) . . ?
O6 C74 Zn4 111.22(15) . . ?
C73 C74 Zn4 69.76(14) . . ?
C75 C74 Zn4 91.85(16) . . ?
C80 C75 C74 116.6(3) . . ?
C80 C75 C76 121.6(2) . . ?
C74 C75 C76 121.7(2) . . ?
C79 C76 C78 109.2(3) . . ?
C79 C76 C75 112.3(2) . . ?
C78 C76 C75 109.0(2) . . ?
C79 C76 C77 107.6(3) . . ?
C78 C76 C77 107.7(3) . . ?
C75 C76 C77 110.9(3) . . ?
C81 C80 C75 124.3(3) . . ?
C80 C81 C86 117.4(3) . . ?
C80 C81 C82 120.3(3) . . ?
C86 C81 C82 122.0(3) . . ?
C83 C82 C84 107.6(3) . . ?
C83 C82 C85 108.8(4) . . ?
C84 C82 C85 110.8(4) . . ?
C83 C82 C81 112.3(3) . . ?
C84 C82 C81 110.8(4) . . ?
C85 C82 C81 106.4(3) . . ?
C81 C86 C73 122.2(3) . . ?
C88 C87 Zn2 115.4(2) . . ?
C90B C89 C90A 50.60(19) . . ?
C90B C89 Zn3 127.3(5) . . ?
C90A C89 Zn3 120.9(4) . . ?
C92 C91 Zn4 117.5(3) . . ?
C94 C93 Zn5 117.7(2) . . ?
C102 O101 C102 112.4(11) 3 . ?
O101 C102 C101 107.0(7) . . ?
C302 O301 C303 131.4(15) . . ?
O301 C302 C301 95(2) . . ?
C304 C303 O301 100.2(11) . . ?
C402 O401 C403 149(3) . . ?
O401 C402 C401 142(3) . . ?
C404 C403 O401 118.7(19) . . ?
C202 O201 C202 148(2) . 3_655 ?
C202 O201 C502 119.0(14) . 3_655 ?
C202 O201 C502 34.6(12) 3_655 3_655 ?
C202 O201 C502 34.6(12) . . ?
C202 O201 C502 119.0(14) 3_655 . ?
C502 O201 C502 105.4(17) 3_655 . ?
O201 C202 C201 122.7(14) . . ?
C501 C502 O201 93.6(14) . . ?

loop_
_geom_bond_atom_site_label_1
_geom_bond_atom_site_label_2
_geom_bond_distance
_geom_bond_site_symmetry_2
_geom_bond_publ_flag
Zn1 O6 1.9630(17) . ?
Zn1 O1 1.9700(17) . ?
Zn1 O4 1.9958(17) . ?
Zn1 O3 2.0091(17) . ?
O1 C3 1.353(3) . ?
O1 Zn5 2.2680(17) . ?
C1 C16 1.527(3) . ?
C1 C30 1.533(3) . ?
C1 C2 1.534(3) . ?
Zn2 O2 1.9607(18) . ?
Zn2 C87 1.970(3) . ?
Zn2 O5 2.0794(18) . ?
Zn2 O6 2.3007(18) . ?
Zn2 Zn5 3.0062(4) . ?
O2 C17 1.367(3) . ?
O2 Zn5 2.0637(18) . ?
C2 C15 1.411(4) . ?
C2 C3 1.422(4) . ?
C2 Zn3 2.482(2) . ?
Zn3 O3 1.9407(18) . ?
Zn3 C89 1.941(3) . ?
Zn3 C3 2.600(2) . ?
O3 C31 1.397(3) . ?
C3 C4 1.427(3) . ?
Zn4 C91 1.943(3) . ?
Zn4 O4 1.9546(17) . ?
Zn4 C73 2.413(3) . ?
Zn4 C74 2.503(2) . ?
C4 C9 1.393(4) . ?
C4 C5 1.541(4) . ?
O4 C46 1.399(3) . ?
Zn5 C93 1.974(3) . ?
Zn5 O5 1.9816(18) . ?
C5 C8 1.529(4) . ?
C5 C7 1.536(4) . ?
C5 C6 1.536(4) . ?
O5 C60 1.366(3) . ?
O6 C74 1.357(3) . ?
C9 C10 1.398(4) . ?
C10 C15 1.385(4) . ?
C10 C11 1.538(4) . ?
C11 C14 1.500(6) . ?
C11 C13 1.501(5) . ?
C11 C12 1.529(6) . ?
C16 C29 1.394(4) . ?
C16 C17 1.405(4) . ?
C17 C18 1.419(3) . ?
C18 C23 1.394(4) . ?
C18 C19 1.534(4) . ?
C19 C20 1.523(5) . ?
C19 C22 1.534(5) . ?
C19 C21 1.546(4) . ?
C23 C24 1.392(4) . ?
C24 C29 1.379(4) . ?
C24 C25 1.527(4) . ?
C25 C26 1.527(5) . ?
C25 C27 1.530(5) . ?
C25 C28 1.537(5) . ?
C30 C43 1.390(4) . ?
C30 C31 1.410(3) . ?
C31 C32 1.413(4) . ?
C32 C37 1.396(4) . ?
C32 C33 1.548(4) . ?
C33 C34 1.528(4) . ?
C33 C36 1.540(4) . ?
C33 C35 1.540(4) . ?
C37 C38 1.387(4) . ?
C38 C43 1.389(4) . ?
C38 C39 1.535(4) . ?
C39 C40 1.509(5) . ?
C39 C42 1.509(5) . ?
C39 C41 1.513(5) . ?
C44 C59 1.521(4) . ?
C44 C73 1.540(4) . ?
C44 C45 1.546(3) . ?
C45 C58 1.393(4) . ?
C45 C46 1.398(4) . ?
C46 C47 1.410(4) . ?
C47 C52 1.400(4) . ?
C47 C48 1.537(4) . ?
C48 C49 1.534(4) . ?
C48 C51 1.536(4) . ?
C48 C50 1.538(4) . ?
C52 C53 1.389(4) . ?
C53 C58 1.385(4) . ?
C53 C54 1.542(4) . ?
C54 C57 1.518(5) . ?
C54 C56 1.535(5) . ?
C54 C55 1.536(5) . ?
C59 C72 1.396(4) . ?
C59 C60 1.414(4) . ?
C60 C61 1.420(4) . ?
C61 C66 1.391(4) . ?
C61 C62 1.545(4) . ?
C62 C65 1.530(4) . ?
C62 C63 1.534(5) . ?
C62 C64 1.540(4) . ?
C66 C67 1.385(5) . ?
C67 C72 1.374(4) . ?
C67 C68 1.540(5) . ?
C68 C69A 1.339(12) . ?
C68 C69B 1.373(17) . ?
C68 C70B 1.507(15) . ?
C68 C70A 1.51(2) . ?
C68 C71A 1.728(12) . ?
C68 C71B 1.888(14) . ?
C73 C86 1.402(4) . ?
C73 C74 1.420(4) . ?
C74 C75 1.422(4) . ?
C75 C80 1.393(4) . ?
C75 C76 1.540(4) . ?
C76 C79 1.532(4) . ?
C76 C78 1.533(4) . ?
C76 C77 1.542(4) . ?
C80 C81 1.384(4) . ?
C81 C86 1.385(4) . ?
C81 C82 1.549(4) . ?
C82 C83 1.521(5) . ?
C82 C84 1.526(6) . ?
C82 C85 1.548(6) . ?
C87 C88 1.486(5) . ?
C89 C90B 1.437(7) . ?
C89 C90A 1.444(7) . ?
C91 C92 1.446(6) . ?
C93 C94 1.513(5) . ?
O101 C102 1.454(9) 3 ?
O101 C102 1.454(9) . ?
C101 C102 1.485(11) . ?
O301 C302 1.370(15) . ?
O301 C303 1.471(13) . ?
C301 C302 1.483(18) . ?
C303 C304 1.434(14) . ?
O401 C402 1.404(18) . ?
O401 C403 1.429(17) . ?
C401 C402 1.507(18) . ?
C403 C404 1.401(16) . ?
O201 C202 1.379(10) . ?
O201 C202 1.379(10) 3_655 ?
O201 C502 1.510(16) 3_655 ?
O201 C502 1.510(16) . ?
C201 C202 1.578(14) . ?
C502 C501 1.369(17) . ?
